data_7229176
loop_
_publ_author_name
'Zhu, Guangshan'
'liang, xiao qiang'
'Cai, Kun'
'Zhang, Feng'
'Liu, Jia'

_publ_section_title
;
 One, two, and three-dimensional metal-organic coordination polymers
 derived from enantiopure organic phosphorate: homochirality, water
 stability and proton conduction
;
_journal_name_full CrystEngComm
_journal_paper_doi 10.1039/C7CE01509G
_journal_year 2017
_chemical_absolute_configuration unk
_chemical_formula_moiety 'C8 H16 Cu N O6 P'
_chemical_formula_sum 'C8 H16 Cu N O6 P'
_chemical_formula_weight 316.73
_space_group_crystal_system orthorhombic
_space_group_IT_number 19
_space_group_name_Hall 'P 2ac 2ab'
_space_group_name_H-M_alt 'P 21 21 21'
_symmetry_space_group_name_Hall 'P 2ac 2ab'
_symmetry_space_group_name_H-M 'P 21 21 21'
_atom_sites_solution_hydrogens mixed
_audit_creation_method SHELXL-2014/7
_audit_update_record
;
2017-08-13 deposited with the CCDC.
2017-09-14 downloaded from the CCDC.
;
_cell_angle_alpha 90
_cell_angle_beta 90
_cell_angle_gamma 90
_cell_formula_units_Z 4
_cell_length_a 6.7846(6)
_cell_length_b 11.3724(10)
_cell_length_c 14.2500(13)
_cell_measurement_reflns_used 5109
_cell_measurement_temperature 291(2)
_cell_measurement_theta_max 26.15
_cell_measurement_theta_min 2.85
_cell_volume 1099.49(17)
_computing_cell_refinement SMART
_computing_data_collection 'SMART (Bruker, 2008)'
_computing_data_reduction 'SAINT (Bruker, 2008)'
_computing_molecular_graphics 'SHELXTL (Bruker, 2008)'
_computing_publication_material 'SHELXTL (Bruker, 2008)'
_computing_structure_refinement 'SHELXL-2014/7 (Sheldrick, 2014)'
_computing_structure_solution 'SHELXTL (Bruker, 2008)'
_diffrn_ambient_temperature 291(2)
_diffrn_measured_fraction_theta_full 1.000
_diffrn_measured_fraction_theta_max 0.999
_diffrn_measurement_device_type 'CCD area detector'
_diffrn_measurement_method 'phi and omega scans'
_diffrn_radiation_type MoK\a
_diffrn_radiation_wavelength 0.71073
_diffrn_reflns_av_R_equivalents 0.0841
_diffrn_reflns_av_unetI/netI 0.0549
_diffrn_reflns_Laue_measured_fraction_full 1.000
_diffrn_reflns_Laue_measured_fraction_max 0.999
_diffrn_reflns_limit_h_max 8
_diffrn_reflns_limit_h_min -8
_diffrn_reflns_limit_k_max 14
_diffrn_reflns_limit_k_min -12
_diffrn_reflns_limit_l_max 15
_diffrn_reflns_limit_l_min -17
_diffrn_reflns_number 6136
_diffrn_reflns_point_group_measured_fraction_full 1.000
_diffrn_reflns_point_group_measured_fraction_max 1.000
_diffrn_reflns_theta_full 25.242
_diffrn_reflns_theta_max 26.166
_diffrn_reflns_theta_min 2.291
_exptl_absorpt_coefficient_mu 2.149
_exptl_absorpt_correction_T_max 0.68
_exptl_absorpt_correction_T_min 0.63
_exptl_absorpt_correction_type multi-scan
_exptl_absorpt_process_details 'SADABS; Bruker, 2008'
_exptl_crystal_colour blue
_exptl_crystal_density_diffrn 1.913
_exptl_crystal_description rod
_exptl_crystal_F_000 652
_exptl_crystal_size_max 0.240
_exptl_crystal_size_mid 0.220
_exptl_crystal_size_min 0.200
_refine_diff_density_max 0.300
_refine_diff_density_min -0.528
_refine_diff_density_rms 0.077
_refine_ls_abs_structure_details
;
 Refined as an inversion twin.
;
_refine_ls_abs_structure_Flack 0.00(2)
_refine_ls_extinction_method none
_refine_ls_goodness_of_fit_ref 1.020
_refine_ls_hydrogen_treatment constr
_refine_ls_matrix_type full
_refine_ls_number_parameters 156
_refine_ls_number_reflns 2204
_refine_ls_number_restraints 1
_refine_ls_restrained_S_all 1.023
_refine_ls_R_factor_all 0.0296
_refine_ls_R_factor_gt 0.0280
_refine_ls_shift/su_max 0.000
_refine_ls_shift/su_mean 0.000
_refine_ls_structure_factor_coef Fsqd
_refine_ls_weighting_details 'w=1/[\s^2^(Fo^2^)+(0.03P)^2^+0.66P] where P=(Fo^2^+2Fc^2^)/3'
_refine_ls_weighting_scheme calc
_refine_ls_wR_factor_gt 0.0797
_refine_ls_wR_factor_ref 0.0807
_reflns_Friedel_coverage 0.702
_reflns_Friedel_fraction_full 1.000
_reflns_Friedel_fraction_max 1.000
_reflns_number_gt 2089
_reflns_number_total 2204
_reflns_threshold_expression 'I > 2\s(I)'
_cod_data_source_file c7ce01509g2.cif
_cod_data_source_block Lxq100525a_0m
_cod_database_code 7229176
_shelx_shelxl_version_number 2014/7
_shelx_space_group_comment
;
The symmetry employed for this shelxl refinement is uniquely defined
by the following loop, which should always be used as a source of
symmetry information in preference to the above space-group names.
They are only intended as comments.
;
_shelx_estimated_absorpt_t_min 0.627
_shelx_estimated_absorpt_t_max 0.673

loop_
_space_group_symop_operation_xyz
'x, y, z'
'-x+1/2, -y, z+1/2'
'-x, y+1/2, -z+1/2'
'x+1/2, -y+1/2, -z'

loop_
_atom_site_label
_atom_site_type_symbol
_atom_site_fract_x
_atom_site_fract_y
_atom_site_fract_z
_atom_site_U_iso_or_equiv
_atom_site_adp_type
_atom_site_occupancy
_atom_site_site_symmetry_order
_atom_site_calc_flag
_atom_site_refinement_flags_posn
_atom_site_refinement_flags_adp
C1 C 0.8729(7) 0.4208(4) 0.8096(3) 0.0303(10) Uani 1 1 d . .
H1A H 0.8776 0.4576 0.7482 0.036 Uiso 1 1 calc R U
H1B H 0.9980 0.4350 0.8405 0.036 Uiso 1 1 calc R U
C2 C 0.8420(7) 0.2908(4) 0.7984(3) 0.0326(11) Uani 1 1 d . .
H2A H 0.8486 0.2532 0.8594 0.039 Uiso 1 1 calc R U
H2B H 0.9464 0.2584 0.7597 0.039 Uiso 1 1 calc R U
C3 C 0.6449(7) 0.2646(4) 0.7537(3) 0.0293(10) Uani 1 1 d . .
H3A H 0.6234 0.1802 0.7535 0.035 Uiso 1 1 calc R U
H3B H 0.6464 0.2912 0.6891 0.035 Uiso 1 1 calc R U
C4 C 0.4756(6) 0.3245(4) 0.8057(3) 0.0230(9) Uani 1 1 d . .
H4 H 0.3589 0.3188 0.7654 0.028 Uiso 1 1 calc R U
C5 C 0.5200(6) 0.4541(4) 0.8183(3) 0.0228(9) Uani 1 1 d . .
H5A H 0.5225 0.4918 0.7572 0.027 Uiso 1 1 calc R U
H5B H 0.4153 0.4900 0.8547 0.027 Uiso 1 1 calc R U
C6 C 0.4277(7) 0.2615(4) 0.8957(3) 0.0223(9) Uani 1 1 d . .
C7 C 0.7445(7) 0.6038(4) 0.8744(3) 0.0244(9) Uani 1 1 d . .
H7A H 0.6217 0.6429 0.8901 0.029 Uiso 1 1 calc R U
H7B H 0.7907 0.6348 0.8150 0.029 Uiso 1 1 calc R U
C8 C 0.3295(15) 0.4934(11) 1.1076(8) 0.108(3) Uani 1 1 d . U
H8A H 0.3686 0.4537 1.1641 0.162 Uiso 1 1 calc R U
H8B H 0.2506 0.4416 1.0700 0.162 Uiso 1 1 calc R U
H8C H 0.2541 0.5621 1.1235 0.162 Uiso 1 1 calc R U
Cu1 Cu 0.71882(8) 0.40476(4) 0.99792(3) 0.02299(17) Uani 1 1 d . .
N1 N 0.7106(5) 0.4744(3) 0.8660(2) 0.0196(7) Uani 1 1 d . .
O1 O 1.1310(5) 0.6282(3) 0.9142(2) 0.0401(9) Uani 1 1 d . .
H1X H 1.2186 0.6707 0.9401 0.048 Uiso 1 1 d R U
O2 O 0.8965(4) 0.7521(3) 1.0053(3) 0.0318(7) Uani 1 1 d . .
O3 O 0.9025(7) 0.5305(3) 1.0308(2) 0.0464(10) Uani 1 1 d . .
O4 O 0.5198(5) 0.2839(3) 0.9710(2) 0.0302(7) Uani 1 1 d . .
O5 O 0.2964(5) 0.1848(3) 0.89104(19) 0.0272(7) Uani 1 1 d . .
O6 O 0.4723(9) 0.5219(4) 1.0647(3) 0.0717(16) Uani 1 1 d . U
H6X H 0.4984 0.5842 1.0342 0.086 Uiso 1 1 d R U
P1 P 0.92542(17) 0.63188(10) 0.96477(8) 0.0248(3) Uani 1 1 d . .

loop_
_atom_site_aniso_label
_atom_site_aniso_U_11
_atom_site_aniso_U_22
_atom_site_aniso_U_33
_atom_site_aniso_U_23
_atom_site_aniso_U_13
_atom_site_aniso_U_12
C1 0.026(2) 0.038(3) 0.027(2) -0.009(2) 0.0075(17) -0.002(2)
C2 0.032(2) 0.033(2) 0.034(2) -0.013(2) 0.004(2) 0.003(2)
C3 0.039(3) 0.026(2) 0.022(2) -0.0071(18) 0.0037(19) -0.005(2)
C4 0.024(2) 0.027(2) 0.0181(18) 0.0031(17) -0.0031(16) -0.0046(18)
C5 0.022(2) 0.025(2) 0.0220(19) 0.0070(17) -0.0029(17) -0.0017(17)
C6 0.027(2) 0.0192(19) 0.021(2) 0.0005(16) 0.0049(18) 0.0026(18)
C7 0.028(2) 0.021(2) 0.0251(19) 0.0049(16) -0.0007(17) -0.0002(19)
C8 0.091(7) 0.118(8) 0.115(8) 0.015(7) 0.002(5) -0.001(7)
Cu1 0.0301(3) 0.0219(2) 0.0169(2) 0.0027(2) -0.0032(2) -0.00023(19)
N1 0.0205(17) 0.0197(17) 0.0187(15) 0.0003(13) 0.0006(14) -0.0010(15)
O1 0.0256(16) 0.049(2) 0.046(2) -0.0234(18) 0.0027(16) -0.0016(16)
O2 0.0259(14) 0.0294(15) 0.0400(16) -0.0129(14) 0.0008(17) -0.0023(12)
O3 0.072(3) 0.0364(18) 0.0307(16) 0.0076(16) -0.0229(19) -0.021(2)
O4 0.0385(18) 0.0330(15) 0.0190(14) 0.0058(14) -0.0024(13) -0.0111(15)
O5 0.0318(17) 0.0274(15) 0.0225(14) 0.0042(12) 0.0021(13) -0.0092(14)
O6 0.101(4) 0.061(3) 0.054(3) 0.012(2) 0.023(3) 0.043(3)
P1 0.0272(5) 0.0227(5) 0.0246(5) -0.0035(5) -0.0020(5) -0.0019(5)

loop_
_atom_type_symbol
_atom_type_description
_atom_type_scat_dispersion_real
_atom_type_scat_dispersion_imag
_atom_type_scat_source
C C 0.0033 0.0016 'International Tables Vol C Tables 4.2.6.8 and 6.1.1.4'
H H 0.0000 0.0000 'International Tables Vol C Tables 4.2.6.8 and 6.1.1.4'
N N 0.0061 0.0033 'International Tables Vol C Tables 4.2.6.8 and 6.1.1.4'
O O 0.0106 0.0060 'International Tables Vol C Tables 4.2.6.8 and 6.1.1.4'
P P 0.1023 0.0942 'International Tables Vol C Tables 4.2.6.8 and 6.1.1.4'
Cu Cu 0.3201 1.2651 'International Tables Vol C Tables 4.2.6.8 and 6.1.1.4'

loop_
_geom_angle_atom_site_label_1
_geom_angle_atom_site_label_2
_geom_angle_atom_site_label_3
_geom_angle
_geom_angle_site_symmetry_1
_geom_angle_site_symmetry_3
C2 C1 N1 110.8(4) . .
C2 C1 H1A 109.5 . .
N1 C1 H1A 109.5 . .
C2 C1 H1B 109.5 . .
N1 C1 H1B 109.5 . .
H1A C1 H1B 108.1 . .
C1 C2 C3 111.2(4) . .
C1 C2 H2A 109.4 . .
C3 C2 H2A 109.4 . .
C1 C2 H2B 109.4 . .
C3 C2 H2B 109.4 . .
H2A C2 H2B 108.0 . .
C2 C3 C4 111.9(3) . .
C2 C3 H3A 109.2 . .
C4 C3 H3A 109.2 . .
C2 C3 H3B 109.2 . .
C4 C3 H3B 109.2 . .
H3A C3 H3B 107.9 . .
C6 C4 C5 113.9(4) . .
C6 C4 C3 111.3(4) . .
C5 C4 C3 110.0(4) . .
C6 C4 H4 107.1 . .
C5 C4 H4 107.1 . .
C3 C4 H4 107.1 . .
N1 C5 C4 112.3(3) . .
N1 C5 H5A 109.1 . .
C4 C5 H5A 109.1 . .
N1 C5 H5B 109.1 . .
C4 C5 H5B 109.1 . .
H5A C5 H5B 107.9 . .
O5 C6 O4 122.4(4) . .
O5 C6 C4 116.2(4) . .
O4 C6 C4 121.3(4) . .
N1 C7 P1 109.6(3) . .
N1 C7 H7A 109.7 . .
P1 C7 H7A 109.7 . .
N1 C7 H7B 109.7 . .
P1 C7 H7B 109.7 . .
H7A C7 H7B 108.2 . .
O6 C8 H8A 109.5 . .
O6 C8 H8B 109.5 . .
H8A C8 H8B 109.5 . .
O6 C8 H8C 109.5 . .
H8A C8 H8C 109.5 . .
H8B C8 H8C 109.5 . .
O3 Cu1 O5 90.90(14) . 4_557
O3 Cu1 O4 175.77(17) . .
O5 Cu1 O4 88.76(14) 4_557 .
O3 Cu1 N1 87.38(14) . .
O5 Cu1 N1 162.87(14) 4_557 .
O4 Cu1 N1 94.17(13) . .
O3 Cu1 O6 86.7(2) . .
O5 Cu1 O6 99.21(14) 4_557 .
O4 Cu1 O6 89.2(2) . .
N1 Cu1 O6 97.70(15) . .
C5 N1 C1 109.5(3) . .
C5 N1 C7 109.0(3) . .
C1 N1 C7 109.4(3) . .
C5 N1 Cu1 112.8(3) . .
C1 N1 Cu1 108.5(3) . .
C7 N1 Cu1 107.7(2) . .
P1 O1 H1X 114.0 . .
P1 O3 Cu1 118.7(2) . .
C6 O4 Cu1 130.1(3) . .
C6 O5 Cu1 120.9(3) . 4_457
C8 O6 Cu1 129.5(7) . .
C8 O6 H6X 131.2 . .
Cu1 O6 H6X 96.8 . .
O2 P1 O3 116.6(2) . .
O2 P1 O1 108.52(19) . .
O3 P1 O1 111.1(2) . .
O2 P1 C7 110.3(2) . .
O3 P1 C7 103.9(2) . .
O1 P1 C7 105.8(2) . .

loop_
_geom_bond_atom_site_label_1
_geom_bond_atom_site_label_2
_geom_bond_distance
_geom_bond_site_symmetry_2
C1 C2 1.502(6) .
C1 N1 1.493(5) .
C1 H1A 0.9700 .
C1 H1B 0.9700 .
C2 C3 1.511(7) .
C2 H2A 0.9700 .
C2 H2B 0.9700 .
C3 C4 1.527(6) .
C3 H3A 0.9700 .
C3 H3B 0.9700 .
C4 C6 1.504(6) .
C4 C5 1.515(6) .
C4 H4 0.9800 .
C5 N1 1.479(5) .
C5 H5A 0.9700 .
C5 H5B 0.9700 .
C6 O5 1.248(5) .
C6 O4 1.268(5) .
C7 N1 1.495(5) .
C7 P1 1.807(4) .
C7 H7A 0.9700 .
C7 H7B 0.9700 .
C8 O6 1.191(11) .
C8 H8A 0.9600 .
C8 H8B 0.9600 .
C8 H8C 0.9600 .
Cu1 O3 1.954(4) .
Cu1 O5 1.954(3) 4_557
Cu1 O4 1.964(3) .
Cu1 N1 2.041(3) .
Cu1 O6 2.340(5) .
O1 P1 1.570(3) .
O1 H1X 0.8500 .
O2 P1 1.497(3) .
O3 P1 1.496(4) .
O5 Cu1 1.954(3) 4_457
O6 H6X 0.8501 .

loop_
_geom_hbond_atom_site_label_D
_geom_hbond_atom_site_label_H
_geom_hbond_atom_site_label_A
_geom_hbond_distance_DH
_geom_hbond_distance_HA
_geom_hbond_distance_DA
_geom_hbond_angle_DHA
_geom_hbond_site_symmetry_A
O1 H1X O2 0.85 1.68 2.532(5) 177 4_567
O6 H6X O2 0.85 2.06 2.805(6) 145 4_467
